data_4001268
loop_
_publ_author_name
'Wagemaker, Marnix'
'Ellis, Brian L.'
'L\"utzenkirchen-Hecht, Dirk'
'Mulder, Fokko M.'
'Nazar, Linda F.'

_publ_section_title
;
 Proof of Supervalent Doping in Olivine LiFePO4
;
_journal_issue 20
_journal_name_full 'Chemistry of Materials'
_journal_page_first 6313
_journal_paper_doi 10.1021/cm801781k
_journal_volume 20
_journal_year 2008
_chemical_formula_sum 'Fe1.08 O4 P'
_chemical_formula_weight 155.46
_chemical_name_systematic ' ?'
_space_group_IT_number 62
_symmetry_cell_setting orthorhombic
_symmetry_space_group_name_Hall '-P 2ac 2n'
_symmetry_space_group_name_H-M 'P n m a'
_cell_angle_alpha 90.0
_cell_angle_beta 90.0
_cell_angle_gamma 90.0
_cell_formula_units_Z 4
_cell_length_a 9.81363
_cell_length_b 5.81776
_cell_length_c 4.78301
_cell_volume 273.078
_pd_block_id 2008-08-22T14:16|POL41258-ANI_phase2|mw||
_pd_phase_name FePO4
_cod_data_source_file cm801781k_si_003.cif
_cod_data_source_block POL41258-ANI_phase_2
_cod_depositor_comments
;
The following automatic conversions were performed:

'_geom_bond_publ_flag' value 'N' changed to 'n' according to
/home/saulius/struct/CIF-dictionaries/cif_core.dic dictionary named
'cif_core.dic' version 2.4.1 from 2010-06-29 (19
times).

'_geom_angle_publ_flag' value 'N' changed to 'n' according
to /home/saulius/struct/CIF-dictionaries/cif_core.dic dictionary
named 'cif_core.dic' version 2.4.1 from 2010-06-29 (15 times).

Automatic conversion script
Id: cif_fix_values 1715 2011-07-08 13:25:40Z adriana 
;
_cod_original_cell_volume 273.07764
_cod_database_code 4001268

loop_
_symmetry_equiv_pos_site_id
_symmetry_equiv_pos_as_xyz
1 +x,+y,+z
2 -x+1/2,+y+1/2,+z+1/2
3 +x,-y+1/2,+z
4 -x+1/2,-y,+z+1/2
-1 -x,-y,-z
-2 +x+1/2,-y+1/2,-z+1/2
-3 -x,+y+1/2,-z
-4 +x+1/2,+y,-z+1/2

loop_
_atom_site_type_symbol
_atom_site_label
_atom_site_fract_x
_atom_site_fract_y
_atom_site_fract_z
_atom_site_occupancy
_atom_site_thermal_displace_type
_atom_site_U_iso_or_equiv
_atom_site_symmetry_multiplicity
Fe Fe 0.27631 0.25 0.94871 1.08312 Uiso 0.00539 4
P P2 0.09309 0.25 0.39135 1.0 Uiso 0.00514 4
O O3 0.11844 0.25 0.71688 1.0 Uiso 0.00656 4
O O4 0.43898 0.25 0.1595 1.0 Uiso 0.00637 4
O O5 0.16769 0.04485 0.25411 1.0 Uiso 0.00661 8

loop_
_atom_type_symbol
_atom_type_number_in_cell
Fe 4.332
P 4.0
O 16.0

loop_
_geom_angle_atom_site_label_1
_geom_angle_atom_site_label_2
_geom_angle_atom_site_label_3
_geom_angle
_geom_angle_site_symmetry_1
_geom_angle_site_symmetry_3
_geom_angle_publ_flag
O3 Fe O4 176.6833 1_555 1_556 n
O3 Fe O5 87.3199 1_555 2_555 n
O3 Fe O5 87.3199 1_555 4_555 n
O4 Fe O5 90.9142 1_556 2_555 n
O4 Fe O5 90.9143 1_556 4_555 n
O5 Fe O5 115.5637 2_555 4_555 n
O3 P2 O4 108.2139 1_555 -2_566 n
O3 P2 O5 110.1514 1_555 1_555 n
O3 P2 O5 110.1514 1_555 3_555 n
O4 P2 O5 113.5768 -2_566 1_555 n
O4 P2 O5 113.5768 -2_566 3_555 n
O5 P2 O5 101.0342 1_555 3_555 n
Fe O3 P2 134.6688 1_555 1_555 n
Fe O4 P2 138.5877 1_554 -2_656 n
Fe O5 P2 125.9031 2_544 1_555 n

loop_
_geom_bond_atom_site_label_1
_geom_bond_atom_site_label_2
_geom_bond_distance
_geom_bond_site_symmetry_2
_geom_bond_publ_flag
Fe P2 2.77764 1_556 n
Fe O3 1.90525 1_555 n
Fe O4 1.88808 1_556 n
Fe O5 2.16668 1_556 n
Fe O5 2.02753 2_555 n
Fe O5 2.16668 3_556 n
Fe O5 2.02753 4_555 n
P2 Fe 2.77764 1_554 n
P2 O3 1.57674 1_555 n
P2 O4 1.53183 -2_455 n
P2 O5 1.5464 1_555 n
P2 O5 1.5464 3_555 n
O3 Fe 1.90525 1_555 n
O3 P2 1.57674 1_555 n
O4 Fe 1.88808 1_554 n
O4 P2 1.53183 -2_555 n
O5 Fe 2.16668 1_554 n
O5 Fe 2.02753 2_544 n
O5 P2 1.5464 1_555 n
